data_4022099
loop_
_publ_author_name
'\<Stefan Marchal\'in'
'Barbora Baumlov\'a'
'Peter Baran'
'Hassan Oulyadi'
'Adam Da\"ich'

_publ_section_title
;
 Tandem Michael Addition/Amino-Nitrile Cyclization from 2-Formyl-1,4-DHP
 in the Synthesis of Novel Dihydroindolizine-Based Compounds
;
_journal_name_full 'Journal of Organic Chemistry'
_journal_page_first 9114
_journal_page_last 9127
_journal_paper_doi 10.1021/jo0615044
_journal_volume 71
_journal_year 2006
_chemical_formula_sum 'C26 H29 N3 O7 S'
_chemical_formula_weight 527.58
_chemical_name_systematic
; 
 ? 
;
_space_group_IT_number 2
_symmetry_cell_setting triclinic
_symmetry_space_group_name_Hall '-P 1'
_symmetry_space_group_name_H-M 'P -1'
_atom_sites_solution_hydrogens geom
_atom_sites_solution_primary direct
_atom_sites_solution_secondary difmap
_audit_creation_method SHELXL-97
_cell_angle_alpha 111.335(2)
_cell_angle_beta 91.230(2)
_cell_angle_gamma 105.587(2)
_cell_formula_units_Z 2
_cell_length_a 8.9698(11)
_cell_length_b 12.5206(15)
_cell_length_c 13.9081(17)
_cell_measurement_temperature 298(2)
_cell_volume 1389.0(3)
_computing_cell_refinement 'BRUKER SMART-NT V5.0'
_computing_data_collection 'BRUKER SMART-NT V5.0'
_computing_data_reduction 'BRUKER SAINT-NT V5/6.0'
_computing_molecular_graphics 'BRUKER SHELXTL-NT V5.1'
_computing_publication_material 'BRUKER SHELXTL-NT V5.1'
_computing_structure_refinement 'SHELXL-97 (Sheldrick, 1997)'
_computing_structure_solution 'SHELXS-97 (Sheldrick, 1990)'
_diffrn_ambient_temperature 298(2)
_diffrn_measured_fraction_theta_full 0.975
_diffrn_measured_fraction_theta_max 0.975
_diffrn_measurement_device_type 'Bruker AXS SMART CCD area detector'
_diffrn_measurement_method 'phi and omega scans'
_diffrn_radiation_monochromator graphite
_diffrn_radiation_source 'fine-focus sealed tube'
_diffrn_radiation_type MoK\a
_diffrn_radiation_wavelength 0.71073
_diffrn_reflns_av_R_equivalents 0.0202
_diffrn_reflns_av_sigmaI/netI 0.0490
_diffrn_reflns_limit_h_max 11
_diffrn_reflns_limit_h_min -11
_diffrn_reflns_limit_k_max 14
_diffrn_reflns_limit_k_min -16
_diffrn_reflns_limit_l_max 18
_diffrn_reflns_limit_l_min -10
_diffrn_reflns_number 9741
_diffrn_reflns_theta_full 28.01
_diffrn_reflns_theta_max 28.01
_diffrn_reflns_theta_min 1.83
_exptl_absorpt_coefficient_mu 0.163
_exptl_absorpt_correction_type none
_exptl_crystal_colour colorless
_exptl_crystal_density_diffrn 1.261
_exptl_crystal_density_method 'not measured'
_exptl_crystal_description prism
_exptl_crystal_F_000 556
_exptl_crystal_size_max 0.22
_exptl_crystal_size_mid 0.16
_exptl_crystal_size_min 0.07
_refine_diff_density_max 0.286
_refine_diff_density_min -0.218
_refine_diff_density_rms 0.039
_refine_ls_extinction_method none
_refine_ls_goodness_of_fit_ref 1.015
_refine_ls_hydrogen_treatment mixed
_refine_ls_matrix_type full
_refine_ls_number_parameters 340
_refine_ls_number_reflns 6553
_refine_ls_number_restraints 0
_refine_ls_restrained_S_all 1.015
_refine_ls_R_factor_all 0.1190
_refine_ls_R_factor_gt 0.0568
_refine_ls_shift/su_max 0.000
_refine_ls_shift/su_mean 0.000
_refine_ls_structure_factor_coef Fsqd
_refine_ls_weighting_details 'calc w=1/[\s^2^(Fo^2^)+(0.0744P)^2^+0.1082P] where P=(Fo^2^+2Fc^2^)/3'
_refine_ls_weighting_scheme calc
_refine_ls_wR_factor_gt 0.1352
_refine_ls_wR_factor_ref 0.1611
_reflns_number_gt 3490
_reflns_number_total 6553
_reflns_threshold_expression >2sigma(I)
_cod_data_source_file jo0615044si20060719_124135.cif
_cod_depositor_comments
;
The following automatic conversions were performed:
'_symmetry_cell_setting' value 'Triclinic' changed to 'triclinic'
according to '/home/saulius/struct/CIF-dictionaries/cif_core.dic'
dictionary named 'cif_core.dic' version 2.4.1 from 2010-06-29.

Automatic conversion script
Id: cif_fix_enum 1527 2010-12-29 10:47:43Z saulius 
;
_cod_database_code 4022099

loop_
_symmetry_equiv_pos_as_xyz
'x, y, z'
'-x, -y, -z'

loop_
_atom_site_label
_atom_site_type_symbol
_atom_site_fract_x
_atom_site_fract_y
_atom_site_fract_z
_atom_site_U_iso_or_equiv
_atom_site_adp_type
_atom_site_occupancy
_atom_site_symmetry_multiplicity
_atom_site_calc_flag
_atom_site_refinement_flags
_atom_site_disorder_assembly
_atom_site_disorder_group
S1 S 0.27885(16) 0.17923(11) 0.94289(10) 0.0876(6) Uani 0.579(3) 1 d P A 1
C62A C 0.27885(16) 0.17923(11) 0.94289(10) 0.0876(6) Uani 0.42 1 d P A 2
H62A H 0.2646 0.2176 1.0116 0.105 Uiso 0.421(3) 1 calc PR A 2
O1 O 0.3997(2) 0.75772(17) 0.86340(18) 0.0875(7) Uani 1 1 d . . .
O2 O 0.0766(3) 0.6494(2) 0.66608(17) 0.0897(7) Uani 1 1 d . . .
O3 O -0.0648(2) 0.48329(17) 0.68560(13) 0.0669(5) Uani 1 1 d . . .
O4 O 0.1008(2) 0.38290(16) 1.02731(13) 0.0743(6) Uani 1 1 d . A .
O5 O 0.2325(2) 0.53661(14) 0.98802(12) 0.0591(4) Uani 1 1 d . A .
O6 O -0.2110(2) -0.03264(15) 0.60176(14) 0.0682(5) Uani 1 1 d . A .
O7 O -0.2031(2) 0.02895(14) 0.77446(13) 0.0692(5) Uani 1 1 d . A .
N1 N 0.1405(2) 0.30711(15) 0.67139(13) 0.0439(4) Uani 1 1 d . A .
N2 N 0.2502(2) 0.29611(17) 0.51421(14) 0.0579(5) Uani 1 1 d . . .
H2A H 0.3124 0.3295 0.4802 0.069 Uiso 1 1 calc R . .
H2B H 0.1982 0.2213 0.4854 0.069 Uiso 1 1 calc R . .
N3 N 0.5170(3) 0.61303(19) 0.61111(17) 0.0718(7) Uani 1 1 d . . .
C1 C 0.2346(2) 0.36014(19) 0.61144(17) 0.0442(5) Uani 1 1 d . . .
C2 C 0.3055(2) 0.47860(19) 0.67107(17) 0.0454(5) Uani 1 1 d . . .
C3 C 0.2578(2) 0.51172(18) 0.77885(16) 0.0421(5) Uani 1 1 d . . .
H3 H 0.3516 0.5455 0.8302 0.051 Uiso 1 1 calc R . .
C4 C 0.1704(2) 0.38905(18) 0.77605(16) 0.0409(5) Uani 1 1 d . . .
C5 C 0.1252(2) 0.34876(19) 0.85093(17) 0.0449(5) Uani 1 1 d . A .
C6 C 0.0591(3) 0.21430(19) 0.82084(17) 0.0504(6) Uani 1 1 d . . .
H6 H -0.0132 0.2002 0.8698 0.060 Uiso 1 1 calc R A 1
C7 C -0.0307(2) 0.15606(19) 0.71238(17) 0.0464(5) Uani 1 1 d . A .
C8 C 0.0154(2) 0.19978(18) 0.63880(16) 0.0448(5) Uani 1 1 d . . .
C21 C 0.4212(3) 0.5538(2) 0.63837(17) 0.0510(6) Uani 1 1 d . . .
C31 C 0.1584(3) 0.60032(19) 0.80670(17) 0.0461(5) Uani 1 1 d . . .
H31 H 0.0911 0.5829 0.8570 0.055 Uiso 1 1 calc R . .
C32 C 0.2603(3) 0.7308(2) 0.8580(2) 0.0606(7) Uani 1 1 d . . .
C33 C 0.1775(4) 0.8223(3) 0.9053(3) 0.0962(11) Uani 1 1 d . . .
H33A H 0.2528 0.8997 0.9401 0.144 Uiso 1 1 calc R . .
H33B H 0.1152 0.8011 0.9546 0.144 Uiso 1 1 calc R . .
H33C H 0.1114 0.8250 0.8516 0.144 Uiso 1 1 calc R . .
C34 C 0.0539(3) 0.5840(2) 0.7125(2) 0.0582(6) Uani 1 1 d . . .
C35 C -0.1715(4) 0.4517(3) 0.5923(2) 0.0892(10) Uani 1 1 d . . .
H35A H -0.1209 0.4254 0.5307 0.107 Uiso 1 1 calc R . .
H35B H -0.2029 0.5207 0.5943 0.107 Uiso 1 1 calc R . .
C36 C -0.3103(4) 0.3529(4) 0.5897(3) 0.1068(12) Uani 1 1 d . . .
H36A H -0.2764 0.2935 0.6048 0.160 Uiso 1 1 calc R . .
H36B H -0.3701 0.3166 0.5218 0.160 Uiso 1 1 calc R . .
H36C H -0.3737 0.3848 0.6408 0.160 Uiso 1 1 calc R . .
C51 C 0.1493(3) 0.4224(2) 0.96313(17) 0.0491(5) Uani 1 1 d . . .
C52 C 0.2777(3) 0.6119(2) 1.09814(18) 0.0676(7) Uani 1 1 d . . .
H52A H 0.1931 0.5919 1.1368 0.081 Uiso 1 1 calc R A .
H52B H 0.2982 0.6956 1.1081 0.081 Uiso 1 1 calc R . .
C53 C 0.4193(4) 0.5933(4) 1.1376(2) 0.0979(11) Uani 1 1 d . A .
H53A H 0.3948 0.5133 1.1364 0.147 Uiso 1 1 calc R . .
H53B H 0.4559 0.6503 1.2077 0.147 Uiso 1 1 calc R . .
H53C H 0.4991 0.6044 1.0942 0.147 Uiso 1 1 calc R . .
C61 C 0.1893(3) 0.1597(2) 0.8284(2) 0.0599(7) Uani 0.579(3) 1 d P A 1
C61A C 0.1893(3) 0.1597(2) 0.8284(2) 0.0599(7) Uani 0.42 1 d P A 2
C62 C 0.2611(2) 0.09108(17) 0.72989(16) 0.1156(6) Uani 0.579(3) 1 d P A 1
H62 H 0.2353 0.0728 0.6594 0.139 Uiso 0.579(3) 1 calc PR A 1
S1A S 0.2611(2) 0.09108(17) 0.72989(16) 0.1156(6) Uani 0.42 1 d P A 2
C63 C 0.3855(5) 0.0643(4) 0.7861(4) 0.1187(14) Uani 0.579(3) 1 d P A 1
H63 H 0.4489 0.0202 0.7494 0.142 Uiso 0.579(3) 1 calc PR A 1
C64 C 0.4001(5) 0.1062(3) 0.8893(4) 0.1095(13) Uani 0.579(3) 1 d P A 1
H64 H 0.4749 0.0945 0.9286 0.131 Uiso 0.579(3) 1 calc PR A 1
C63A C 0.3855(5) 0.0643(4) 0.7861(4) 0.1187(14) Uani 0.42 1 d P A 2
H63A H 0.4489 0.0202 0.7494 0.142 Uiso 0.421(3) 1 calc PR A 2
C64A C 0.4001(5) 0.1062(3) 0.8893(4) 0.1095(13) Uani 0.42 1 d P A 2
H64A H 0.4749 0.0945 0.9286 0.131 Uiso 0.421(3) 1 calc PR A 2
C71 C -0.1575(3) 0.0422(2) 0.6875(2) 0.0505(6) Uani 1 1 d . . .
C72 C -0.2994(3) -0.0889(2) 0.7662(2) 0.0738(8) Uani 1 1 d . . .
H72A H -0.3552 -0.1337 0.6964 0.089 Uiso 1 1 calc R A .
H72B H -0.3755 -0.0799 0.8148 0.089 Uiso 1 1 calc R . .
C73 C -0.1998(5) -0.1539(3) 0.7896(3) 0.1120(13) Uani 1 1 d . A .
H73A H -0.1292 -0.1671 0.7386 0.168 Uiso 1 1 calc R . .
H73B H -0.2636 -0.2298 0.7879 0.168 Uiso 1 1 calc R . .
H73C H -0.1413 -0.1075 0.8575 0.168 Uiso 1 1 calc R . .
C81 C -0.0612(3) 0.1509(2) 0.52829(18) 0.0569(6) Uani 1 1 d . A .
H81A H -0.0114 0.0955 0.4846 0.085 Uiso 1 1 calc R . .
H81B H -0.0513 0.2158 0.5053 0.085 Uiso 1 1 calc R . .
H81C H -0.1697 0.1103 0.5244 0.085 Uiso 1 1 calc R . .

loop_
_atom_site_aniso_label
_atom_site_aniso_U_11
_atom_site_aniso_U_22
_atom_site_aniso_U_33
_atom_site_aniso_U_23
_atom_site_aniso_U_13
_atom_site_aniso_U_12
S1 0.1058(10) 0.0773(8) 0.0879(9) 0.0469(7) -0.0089(7) 0.0205(7)
C62A 0.1058(10) 0.0773(8) 0.0879(9) 0.0469(7) -0.0089(7) 0.0205(7)
O1 0.0673(13) 0.0580(12) 0.1136(17) 0.0200(11) 0.0092(12) -0.0002(10)
O2 0.1067(16) 0.0959(15) 0.0871(14) 0.0618(13) 0.0109(12) 0.0255(13)
O3 0.0602(11) 0.0793(12) 0.0598(10) 0.0296(9) -0.0017(9) 0.0154(9)
O4 0.0881(13) 0.0727(12) 0.0493(10) 0.0235(9) 0.0259(9) 0.0021(10)
O5 0.0727(11) 0.0509(10) 0.0441(9) 0.0149(7) 0.0036(8) 0.0083(8)
O6 0.0678(11) 0.0514(10) 0.0633(11) 0.0134(9) 0.0077(9) -0.0049(8)
O7 0.0708(11) 0.0546(10) 0.0685(12) 0.0279(9) 0.0163(9) -0.0096(8)
N1 0.0447(10) 0.0391(9) 0.0418(10) 0.0145(8) 0.0092(8) 0.0039(8)
N2 0.0658(13) 0.0480(11) 0.0465(11) 0.0132(9) 0.0225(10) 0.0016(9)
N3 0.0801(15) 0.0545(13) 0.0656(14) 0.0208(11) 0.0292(12) -0.0024(11)
C1 0.0428(12) 0.0440(12) 0.0454(12) 0.0191(10) 0.0140(9) 0.0088(9)
C2 0.0440(12) 0.0426(12) 0.0464(12) 0.0172(10) 0.0141(10) 0.0071(9)
C3 0.0402(11) 0.0401(11) 0.0422(12) 0.0153(9) 0.0083(9) 0.0063(9)
C4 0.0376(11) 0.0408(11) 0.0416(11) 0.0148(9) 0.0082(9) 0.0088(9)
C5 0.0410(11) 0.0453(12) 0.0463(12) 0.0190(10) 0.0096(10) 0.0070(9)
C6 0.0496(13) 0.0479(13) 0.0496(13) 0.0227(11) 0.0114(10) 0.0019(10)
C7 0.0417(12) 0.0398(11) 0.0520(13) 0.0164(10) 0.0106(10) 0.0044(9)
C8 0.0417(12) 0.0398(11) 0.0467(12) 0.0134(10) 0.0094(10) 0.0066(9)
C21 0.0557(14) 0.0431(12) 0.0476(13) 0.0134(10) 0.0164(11) 0.0089(11)
C31 0.0517(12) 0.0425(12) 0.0460(12) 0.0196(10) 0.0152(10) 0.0130(10)
C32 0.0751(18) 0.0439(13) 0.0611(15) 0.0207(12) 0.0176(14) 0.0133(12)
C33 0.113(3) 0.0531(17) 0.121(3) 0.0248(18) 0.035(2) 0.0319(17)
C34 0.0587(15) 0.0642(16) 0.0583(15) 0.0268(13) 0.0151(12) 0.0236(13)
C35 0.080(2) 0.118(3) 0.0718(19) 0.0407(18) -0.0076(16) 0.028(2)
C36 0.068(2) 0.140(3) 0.100(3) 0.042(2) -0.0129(18) 0.019(2)
C51 0.0448(12) 0.0533(14) 0.0480(13) 0.0194(11) 0.0122(10) 0.0123(10)
C52 0.0751(18) 0.0639(16) 0.0445(14) 0.0079(12) 0.0054(13) 0.0083(13)
C53 0.075(2) 0.124(3) 0.071(2) 0.0236(19) -0.0100(16) 0.0123(19)
C61 0.0630(15) 0.0423(13) 0.0702(17) 0.0262(12) -0.0010(13) 0.0035(11)
C61A 0.0630(15) 0.0423(13) 0.0702(17) 0.0262(12) -0.0010(13) 0.0035(11)
C62 0.1034(12) 0.0988(12) 0.1343(15) 0.0200(11) -0.0156(11) 0.0507(10)
S1A 0.1034(12) 0.0988(12) 0.1343(15) 0.0200(11) -0.0156(11) 0.0507(10)
C63 0.115(3) 0.094(3) 0.139(4) 0.021(3) -0.017(3) 0.054(2)
C64 0.113(3) 0.074(2) 0.143(4) 0.047(2) -0.034(3) 0.025(2)
C63A 0.115(3) 0.094(3) 0.139(4) 0.021(3) -0.017(3) 0.054(2)
C64A 0.113(3) 0.074(2) 0.143(4) 0.047(2) -0.034(3) 0.025(2)
C71 0.0419(12) 0.0473(13) 0.0599(15) 0.0203(12) 0.0138(11) 0.0089(10)
C72 0.0665(17) 0.0600(16) 0.089(2) 0.0402(15) 0.0109(15) -0.0060(13)
C73 0.112(3) 0.085(2) 0.141(3) 0.058(2) -0.014(2) 0.014(2)
C81 0.0524(14) 0.0568(14) 0.0516(14) 0.0186(11) 0.0035(11) 0.0041(11)

loop_
_atom_type_symbol
_atom_type_description
_atom_type_scat_dispersion_real
_atom_type_scat_dispersion_imag
_atom_type_scat_source
C C 0.0033 0.0016 'International Tables Vol C Tables 4.2.6.8 and 6.1.1.4'
H H 0.0000 0.0000 'International Tables Vol C Tables 4.2.6.8 and 6.1.1.4'
N N 0.0061 0.0033 'International Tables Vol C Tables 4.2.6.8 and 6.1.1.4'
O O 0.0106 0.0060 'International Tables Vol C Tables 4.2.6.8 and 6.1.1.4'
S S 0.1246 0.1234 'International Tables Vol C Tables 4.2.6.8 and 6.1.1.4'

loop_
_geom_angle_atom_site_label_1
_geom_angle_atom_site_label_2
_geom_angle_atom_site_label_3
_geom_angle
C64 S1 C61 93.41(19)
C34 O3 C35 116.9(2)
C51 O5 C52 117.40(19)
C71 O7 C72 118.2(2)
C1 N1 C4 109.06(16)
C1 N1 C8 129.58(17)
C4 N1 C8 120.60(16)
N2 C1 C2 129.34(19)
N2 C1 N1 121.59(19)
C2 C1 N1 109.00(18)
C1 C2 C21 123.27(19)
C1 C2 C3 111.02(17)
C21 C2 C3 125.30(19)
C2 C3 C4 100.60(16)
C2 C3 C31 115.79(18)
C4 C3 C31 112.99(17)
C5 C4 N1 119.22(19)
C5 C4 C3 132.62(19)
N1 C4 C3 108.12(16)
C4 C5 C51 125.7(2)
C4 C5 C6 118.22(19)
C51 C5 C6 115.78(18)
C7 C6 C5 110.26(18)
C7 C6 C61 111.06(19)
C5 C6 C61 110.42(18)
C8 C7 C71 121.8(2)
C8 C7 C6 120.48(18)
C71 C7 C6 117.33(19)
C7 C8 N1 116.54(19)
C7 C8 C81 126.33(19)
N1 C8 C81 116.94(18)
N3 C21 C2 178.4(3)
C34 C31 C32 110.1(2)
C34 C31 C3 111.82(18)
C32 C31 C3 111.76(19)
O1 C32 C33 121.7(3)
O1 C32 C31 121.8(2)
C33 C32 C31 116.5(2)
O2 C34 O3 124.4(3)
O2 C34 C31 125.1(2)
O3 C34 C31 110.4(2)
O3 C35 C36 107.5(3)
O4 C51 O5 122.8(2)
O4 C51 C5 123.2(2)
O5 C51 C5 113.98(19)
O5 C52 C53 110.0(2)
C6 C61 C62 122.9(2)
C6 C61 S1 122.1(2)
C62 C61 S1 114.76(18)
C63 C62 C61 98.4(2)
C64 C63 C62 117.6(3)
C63 C64 S1 115.8(3)
O6 C71 O7 122.8(2)
O6 C71 C7 126.2(2)
O7 C71 C7 110.9(2)
O7 C72 C73 109.4(2)

loop_
_geom_bond_atom_site_label_1
_geom_bond_atom_site_label_2
_geom_bond_distance
S1 C64 1.627(5)
S1 C61 1.673(3)
O1 C32 1.197(3)
O2 C34 1.196(3)
O3 C34 1.334(3)
O3 C35 1.458(3)
O4 C51 1.205(3)
O5 C51 1.333(3)
O5 C52 1.455(3)
O6 C71 1.204(3)
O7 C71 1.338(3)
O7 C72 1.458(3)
N1 C1 1.407(3)
N1 C4 1.411(3)
N1 C8 1.413(3)
N2 C1 1.331(3)
N3 C21 1.143(3)
C1 C2 1.367(3)
C2 C21 1.406(3)
C2 C3 1.508(3)
C3 C4 1.511(3)
C3 C31 1.553(3)
C4 C5 1.339(3)
C5 C51 1.471(3)
C5 C6 1.517(3)
C6 C7 1.513(3)
C6 C61 1.522(3)
C7 C8 1.350(3)
C7 C71 1.483(3)
C8 C81 1.501(3)
C31 C34 1.512(3)
C31 C32 1.528(3)
C32 C33 1.492(4)
C35 C36 1.490(5)
C52 C53 1.480(4)
C61 C62 1.584(3)
C62 C63 1.524(4)
C63 C64 1.327(6)
C72 C73 1.461(5)
